data_7110523
loop_
_publ_author_name
'Guo, Guo-Cong'
'Mak, Thomas C. W.'

_publ_section_title
;
 Unprecedented \m-1,2,3\kS:4,5\kN coordination mode of the thiocyanate
 anion in two new double salts of silver(I), AgSCN&#x00B7;2AgNO3 and
 AgSCN&#x00B7;AgClO4
;
_journal_issue 9
_journal_name_full 'Chemical Communications'
_journal_page_first 813
_journal_paper_doi 10.1039/a901876j
_journal_year 1999
_chemical_formula_sum 'C Ag3 N3 O6 S'
_chemical_formula_weight 505.71
_chemical_name_systematic
; 
 ? 
;
_space_group_IT_number 2
_symmetry_cell_setting triclinic
_symmetry_space_group_name_Hall '-P 1'
_symmetry_space_group_name_H-M 'P -1'
_atom_sites_solution_hydrogens geom
_atom_sites_solution_primary direct
_atom_sites_solution_secondary difmap
_audit_creation_method SHELXL
_cell_angle_alpha 104.09(1)
_cell_angle_beta 93.94(4)
_cell_angle_gamma 90.04(3)
_cell_formula_units_Z 2
_cell_length_a 6.569(5)
_cell_length_b 7.7320(10)
_cell_length_c 8.031(2)
_cell_measurement_reflns_used 25
_cell_measurement_temperature 293(2)
_cell_measurement_theta_max 15
_cell_measurement_theta_min 6
_cell_volume 394.6(3)
_computing_structure_refinement 'SHELXL-93 (Sheldrick, 1993)'
_computing_structure_solution 'SHELXS-86 (Sheldrick, 1990)'
_diffrn_ambient_temperature 293(2)
_diffrn_measurement_device 'Siemens P4/PC'
_diffrn_measurement_method w
_diffrn_radiation_monochromator graphite
_diffrn_radiation_source 'fine-focus sealed tube'
_diffrn_radiation_type MoK\a
_diffrn_radiation_wavelength 0.71073
_diffrn_reflns_av_R_equivalents 0.0247
_diffrn_reflns_av_sigmaI/netI 0.0726
_diffrn_reflns_limit_h_max 9
_diffrn_reflns_limit_h_min -1
_diffrn_reflns_limit_k_max 10
_diffrn_reflns_limit_k_min -10
_diffrn_reflns_limit_l_max 11
_diffrn_reflns_limit_l_min -11
_diffrn_reflns_number 2829
_diffrn_reflns_theta_max 30.00
_diffrn_reflns_theta_min 2.62
_diffrn_standards_interval_count 200
_diffrn_standards_number 3
_exptl_absorpt_coefficient_mu 7.641
_exptl_absorpt_correction_T_max 0.992
_exptl_absorpt_correction_T_min 0.680
_exptl_absorpt_correction_type Psi
_exptl_crystal_colour Colorless
_exptl_crystal_density_diffrn 4.256
_exptl_crystal_description Prism
_exptl_crystal_F_000 464
_exptl_crystal_size_max 0.45
_exptl_crystal_size_mid 0.20
_exptl_crystal_size_min 0.20
_refine_diff_density_max 2.241
_refine_diff_density_min -1.827
_refine_diff_density_rms 0.179
_refine_ls_extinction_coef 0.0256(4)
_refine_ls_extinction_expression Fc^*^=kFc[1+0.001xFc^2^\l^3^/sin(2\q)]^-1/4^
_refine_ls_extinction_method SHELXL
_refine_ls_goodness_of_fit_all 0.846
_refine_ls_goodness_of_fit_obs 0.990
_refine_ls_matrix_type full
_refine_ls_number_parameters 131
_refine_ls_number_reflns 2268
_refine_ls_number_restraints 0
_refine_ls_restrained_S_all 0.887
_refine_ls_restrained_S_obs 0.990
_refine_ls_R_factor_all 0.0734
_refine_ls_R_factor_obs 0.0394
_refine_ls_shift/esd_max 0.002
_refine_ls_shift/esd_mean 0.000
_refine_ls_structure_factor_coef Fsqd
_refine_ls_weighting_details 'w=1/[\s^2^(Fo^2^)+(0.0282P)^2^+0.0000P] where P=(Fo^2^+2Fc^2^)/3'
_refine_ls_weighting_scheme calc
_refine_ls_wR_factor_all 0.0791
_refine_ls_wR_factor_obs 0.0690
_reflns_number_observed 1423
_reflns_number_total 2275
_reflns_observed_criterion >2sigma(I)
_cod_data_source_file 901876jsup1.cif
_cod_data_source_block cc109
_cod_depositor_comments
;
The following automatic conversions were performed:

'_symmetry_cell_setting' value 'Triclinic' changed to 'triclinic'
according to /home/saulius/struct/CIF-dictionaries/cif_core.dic
dictionary named 'cif_core.dic' version 2.4.2 from 2011-04-26.

Automatic conversion script
Id: cif_fix_values 1891 2012-01-12 08:04:46Z andrius 

The following automatic conversions were performed:

'_refine_ls_weighting_scheme' value 'calc
w=1/[\s^2^(Fo^2^)+(0.0282P)^2^+0.0000P] where P=(Fo^2^+2Fc^2^)/3' was
changed to 'calc'. New tag '_refine_ls_weighting_details' was
created. The value of the new tag was set to
'w=1/[\s^2^(Fo^2^)+(0.0282P)^2^+0.0000P] where P=(Fo^2^+2Fc^2^)/3'.

Automatic conversion script
Id: cif_fix_values 3143 2015-03-26 13:38:13Z robertas 
;
_cod_original_sg_symbol_H-M 'P-1 (No. 2)'
_cod_database_code 7110523

loop_
_symmetry_equiv_pos_as_xyz
'x, y, z'
'-x, -y, -z'

loop_
_atom_site_aniso_label
_atom_site_aniso_U_11
_atom_site_aniso_U_22
_atom_site_aniso_U_33
_atom_site_aniso_U_23
_atom_site_aniso_U_13
_atom_site_aniso_U_12
Ag1 0.0445(2) 0.0349(2) 0.0353(2) 0.00253(13) 0.0031(2) 0.0033(2)
Ag2 0.0560(4) 0.0539(3) 0.0358(2) 0.0168(2) 0.0101(2) 0.0199(3)
Ag3 0.0549(4) 0.0444(3) 0.0473(3) 0.0111(2) -0.0060(3) -0.0159(3)
Ag4 0.0540(3) 0.0394(2) 0.0733(3) -0.0090(2) -0.0184(2) 0.0040(2)
S1 0.0400(6) 0.0269(5) 0.0250(4) 0.0000(4) -0.0002(5) 0.0025(5)
C1 0.031(2) 0.026(2) 0.027(2) 0.0098(15) 0.000(2) 0.001(2)
N1 0.048(2) 0.030(2) 0.029(2) -0.0003(14) 0.000(2) -0.001(2)
N2 0.037(2) 0.030(2) 0.034(2) 0.0053(15) 0.005(2) -0.008(2)
O1 0.064(2) 0.051(2) 0.0298(15) 0.0126(13) -0.006(2) -0.006(2)
O2 0.050(2) 0.033(2) 0.055(2) 0.0148(14) 0.002(2) 0.012(2)
O3 0.055(2) 0.0285(15) 0.0343(15) -0.0063(12) 0.003(2) 0.002(2)
N3 0.034(2) 0.028(2) 0.028(2) 0.0033(13) -0.003(2) 0.008(2)
O4 0.070(2) 0.092(3) 0.031(2) 0.024(2) 0.017(2) 0.034(2)
O5 0.051(2) 0.034(2) 0.101(3) 0.028(2) -0.010(2) -0.012(2)
O6 0.056(2) 0.0317(15) 0.037(2) -0.0078(13) -0.007(2) 0.005(2)

loop_
_atom_site_label
_atom_site_type_symbol
_atom_site_fract_x
_atom_site_fract_y
_atom_site_fract_z
_atom_site_U_iso_or_equiv
_atom_site_thermal_displace_type
_atom_site_occupancy
_atom_site_calc_flag
_atom_site_refinement_flags
Ag1 Ag 0.45832(6) 0.26962(5) 0.13590(4) 0.03927(10) Uani 1 d .
Ag2 Ag 1.0000 0.0000 0.5000 0.0472(2) Uani 1 d S
Ag3 Ag 0.5000 0.0000 0.5000 0.0494(2) Uani 1 d S
Ag4 Ag 1.02368(7) 0.64368(5) 0.82310(6) 0.06058(14) Uani 1 d .
S1 S 0.7289(2) 0.21464(13) 0.39367(13) 0.0319(3) Uani 1 d .
C1 C 0.7305(7) 0.3885(5) 0.5638(5) 0.0275(10) Uani 1 d .
N1 N 0.7334(6) 0.5083(5) 0.6811(4) 0.0370(10) Uani 1 d .
N2 N 0.3174(6) 0.3220(4) -0.2138(4) 0.0338(10) Uani 1 d .
O1 O 0.2445(6) 0.3159(4) -0.3618(3) 0.0482(10) Uani 1 d .
O2 O 0.4269(5) 0.2013(4) -0.1829(4) 0.0451(9) Uani 1 d .
O3 O 0.2774(5) 0.4518(4) -0.0902(4) 0.0418(9) Uani 1 d .
N3 N 0.8301(6) 0.0624(4) 0.8667(4) 0.0309(9) Uani 1 d .
O4 O 0.7646(6) 0.0535(5) 1.0057(4) 0.0618(11) Uani 1 d .
O5 O 0.9310(6) 0.1923(4) 0.8540(5) 0.0607(12) Uani 1 d .
O6 O 0.7912(6) -0.0635(4) 0.7378(4) 0.0447(9) Uani 1 d .

loop_
_atom_type_symbol
_atom_type_description
_atom_type_scat_dispersion_real
_atom_type_scat_dispersion_imag
_atom_type_scat_source
C C 0.0033 0.0016 'International Tables Vol C Tables 4.2.6.8 and 6.1.1.4'
N N 0.0061 0.0033 'International Tables Vol C Tables 4.2.6.8 and 6.1.1.4'
O O 0.0106 0.0060 'International Tables Vol C Tables 4.2.6.8 and 6.1.1.4'
S S 0.1246 0.1234 'International Tables Vol C Tables 4.2.6.8 and 6.1.1.4'
Ag Ag -0.8971 1.1015 'International Tables Vol C Tables 4.2.6.8 and 6.1.1.4'

loop_
_geom_angle_atom_site_label_1
_geom_angle_atom_site_label_2
_geom_angle_atom_site_label_3
_geom_angle
_geom_angle_site_symmetry_1
_geom_angle_site_symmetry_3
N1 Ag1 O2 124.41(11) 2_666 .
N1 Ag1 S1 95.61(9) 2_666 .
O2 Ag1 S1 138.46(8) . .
N1 Ag1 Ag4 44.12(9) 2_666 2_666
O2 Ag1 Ag4 94.52(8) . 2_666
S1 Ag1 Ag4 124.93(4) . 2_666
O6 Ag2 O6 180.0 2_756 .
O6 Ag2 S1 83.95(9) 2_756 .
O6 Ag2 S1 96.05(9) . .
O6 Ag2 S1 96.05(9) 2_756 2_756
O6 Ag2 S1 83.95(9) . 2_756
S1 Ag2 S1 180.0 . 2_756
O6 Ag2 Ag3 125.84(8) 2_756 .
O6 Ag2 Ag3 54.16(8) . .
S1 Ag2 Ag3 49.84(3) . .
S1 Ag2 Ag3 130.16(3) 2_756 .
O6 Ag2 Ag3 54.16(8) 2_756 1_655
O6 Ag2 Ag3 125.84(8) . 1_655
S1 Ag2 Ag3 130.16(3) . 1_655
S1 Ag2 Ag3 49.84(3) 2_756 1_655
Ag3 Ag2 Ag3 180.0 . 1_655
S1 Ag3 S1 180.0 . 2_656
S1 Ag3 Ag2 127.40(3) . 1_455
S1 Ag3 Ag2 52.60(3) 2_656 1_455
S1 Ag3 Ag2 52.60(3) . .
S1 Ag3 Ag2 127.40(3) 2_656 .
Ag2 Ag3 Ag2 180.0 1_455 .
N1 Ag4 O3 116.40(12) . 1_656
N1 Ag4 O5 126.22(13) . 2_767
O3 Ag4 O5 82.37(10) 1_656 2_767
N1 Ag4 S1 112.63(10) . 2_766
O3 Ag4 S1 96.83(9) 1_656 2_766
O5 Ag4 S1 114.30(9) 2_767 2_766
N1 Ag4 Ag1 47.21(9) . 2_666
O3 Ag4 Ag1 138.98(9) 1_656 2_666
O5 Ag4 Ag1 84.59(9) 2_767 2_666
S1 Ag4 Ag1 123.91(4) 2_766 2_666
C1 S1 Ag3 98.9(2) . .
C1 S1 Ag2 102.22(15) . .
Ag3 S1 Ag2 77.56(5) . .
C1 S1 Ag1 110.04(15) . .
Ag3 S1 Ag1 96.80(5) . .
Ag2 S1 Ag1 147.74(4) . .
C1 S1 Ag4 100.1(2) . 2_766
Ag3 S1 Ag4 160.94(4) . 2_766
Ag2 S1 Ag4 99.21(6) . 2_766
Ag1 S1 Ag4 75.77(5) . 2_766
N1 C1 S1 179.4(4) . .
C1 N1 Ag4 124.0(4) . .
C1 N1 Ag1 147.1(4) . 2_666
Ag4 N1 Ag1 88.68(11) . 2_666
O2 N2 O1 121.2(3) . .
O2 N2 O3 118.8(3) . .
O1 N2 O3 120.0(4) . .
N2 O2 Ag1 103.3(2) . .
N2 O3 Ag4 112.1(2) . 1_454
O5 N3 O4 121.4(4) . .
O5 N3 O6 119.9(4) . .
O4 N3 O6 118.7(4) . .
N3 O5 Ag4 98.8(3) . 2_767
N3 O6 Ag2 106.1(3) . .

loop_
_geom_bond_atom_site_label_1
_geom_bond_atom_site_label_2
_geom_bond_distance
_geom_bond_site_symmetry_2
Ag1 N1 2.392(4) 2_666
Ag1 O2 2.479(3) .
Ag1 S1 2.7477(15) .
Ag1 Ag4 3.259(2) 2_666
Ag2 O6 2.566(4) 2_756
Ag2 O6 2.566(4) .
Ag2 S1 2.6720(14) .
Ag2 S1 2.6720(14) 2_756
Ag2 Ag3 3.285(2) .
Ag2 Ag3 3.285(2) 1_655
Ag3 S1 2.5706(14) .
Ag3 S1 2.5706(14) 2_656
Ag3 Ag2 3.284(2) 1_455
Ag4 N1 2.269(4) .
Ag4 O3 2.411(3) 1_656
Ag4 O5 2.591(4) 2_767
Ag4 S1 2.861(2) 2_766
Ag4 Ag1 3.259(2) 2_666
S1 C1 1.667(4) .
S1 Ag4 2.861(2) 2_766
C1 N1 1.148(5) .
N1 Ag1 2.392(4) 2_666
N2 O2 1.241(5) .
N2 O1 1.240(4) .
N2 O3 1.270(4) .
O3 Ag4 2.411(3) 1_454
N3 O5 1.232(5) .
N3 O4 1.241(5) .
N3 O6 1.248(4) .
O5 Ag4 2.591(4) 2_767
